data_4335242
loop_
_publ_author_name
'Pablo Bruna'
'Andreas Decken'
'Friedrich Grein'
'Jack Passmore'
'J. Mikko Rautiainen'
'Stephanie Richardson'
'Tom Whidden'

_publ_contact_author_address
;Department of Chemistry
University of New Brunswick
Fredericton, NB
E3B 5A3
Canada
;
_publ_contact_author_email adecken@unb.ca
_publ_contact_author_fax '(506) 453-4981'
_publ_contact_author_name 'Andreas Decken'
_publ_contact_author_phone '(506) 453-4875'
_publ_section_title
;
 Synthesis of [N(CH3)4]2O3SOSO2(s) and [N(CH3)4]2[(O2SO)2SO2].SO2(s)
 Containing (SO4)(SO2)x2- x= 1, 2, Members of a New Class of Sulfur
 Oxydianions
;
_journal_name_full 'Inorganic Chemistry'
_journal_page_first 7193
_journal_page_last 7202
_journal_paper_doi 10.1021/ic400805c
_journal_volume 52
_journal_year 2013
_chemical_formula_moiety '2(C4 H12 N), O4 S, 3(O2 S)'
_chemical_formula_sum 'C8 H24 N2 O10 S4'
_chemical_formula_weight 436.53
_space_group_IT_number 14
_symmetry_cell_setting monoclinic
_symmetry_Int_Tables_number 14
_symmetry_space_group_name_Hall '-P 2yn'
_symmetry_space_group_name_H-M 'P 1 21/n 1'
_atom_sites_solution_hydrogens geom
_atom_sites_solution_primary direct
_atom_sites_solution_secondary difmap
_audit_creation_method SHELXL-97
_cell_angle_alpha 90.00
_cell_angle_beta 112.117(4)
_cell_angle_gamma 90.00
_cell_formula_units_Z 4
_cell_length_a 10.270(3)
_cell_length_b 15.265(4)
_cell_length_c 13.278(5)
_cell_measurement_reflns_used 7012
_cell_measurement_temperature 173(2)
_cell_measurement_theta_max 28.4165
_cell_measurement_theta_min 2.538
_cell_volume 1928.4(11)
_computing_cell_refinement 'Bruker SMART'
_computing_data_collection 'Bruker SMART'
_computing_data_reduction 'Bruker SAINT'
_computing_molecular_graphics 'Bruker SHELXTL (Sheldrick, 2008)'
_computing_publication_material 'Bruker SHELXTL (Sheldrick, 2008)'
_computing_structure_refinement 'SHELXL-97 (Sheldrick, 2008)'
_computing_structure_solution 'SHELXS-97 (Sheldrick, 2008)'
_diffrn_ambient_temperature 173(1)
_diffrn_measured_fraction_theta_full 1.000
_diffrn_measured_fraction_theta_max 0.976
_diffrn_measurement_device_type 'Bruker AXS SMART1000/P4'
_diffrn_measurement_method '\f and \w scans'
_diffrn_radiation_monochromator graphite
_diffrn_radiation_probe x-ray
_diffrn_radiation_type MoK\a
_diffrn_radiation_wavelength 0.71073
_diffrn_reflns_av_R_equivalents 0.0453
_diffrn_reflns_av_sigmaI/netI 0.0527
_diffrn_reflns_limit_h_max 12
_diffrn_reflns_limit_h_min -13
_diffrn_reflns_limit_k_max 19
_diffrn_reflns_limit_k_min -19
_diffrn_reflns_limit_l_max 12
_diffrn_reflns_limit_l_min -16
_diffrn_reflns_number 8239
_diffrn_reflns_theta_full 25.00
_diffrn_reflns_theta_max 27.50
_diffrn_reflns_theta_min 2.13
_diffrn_source 'fine-focus sealed tube'
_diffrn_source_type K760
_diffrn_standards_decay_% 0
_diffrn_standards_interval_count 0
_diffrn_standards_interval_time 0
_diffrn_standards_number 0
_exptl_absorpt_coefficient_mu 0.539
_exptl_absorpt_correction_T_max 0.8132
_exptl_absorpt_correction_T_min 0.7380
_exptl_absorpt_correction_type multi-scan
_exptl_absorpt_process_details 'SADABS (Sheldrick, 2008)'
_exptl_crystal_colour Colourless
_exptl_crystal_density_diffrn 1.503
_exptl_crystal_description Irregular
_exptl_crystal_F_000 920
_exptl_crystal_recrystallization_method SO2
_exptl_crystal_size_max 0.60
_exptl_crystal_size_mid 0.60
_exptl_crystal_size_min 0.40
_refine_diff_density_max 0.847
_refine_diff_density_min -0.391
_refine_diff_density_rms 0.117
_refine_ls_extinction_method none
_refine_ls_goodness_of_fit_ref 1.042
_refine_ls_hydrogen_treatment constr
_refine_ls_matrix_type full
_refine_ls_number_parameters 225
_refine_ls_number_reflns 4327
_refine_ls_number_restraints 0
_refine_ls_restrained_S_all 1.042
_refine_ls_R_factor_all 0.0776
_refine_ls_R_factor_gt 0.0543
_refine_ls_shift/su_max 0.000
_refine_ls_shift/su_mean 0.000
_refine_ls_structure_factor_coef Fsqd
_refine_ls_weighting_details 'calc w=1/[\s^2^(Fo^2^)+(0.0941P)^2^+0.5498P] where P=(Fo^2^+2Fc^2^)/3'
_refine_ls_weighting_scheme calc
_refine_ls_wR_factor_gt 0.1503
_refine_ls_wR_factor_ref 0.1634
_reflns_number_gt 3023
_reflns_number_total 4327
_reflns_threshold_expression 'I > 2\s(I)'
_cod_data_source_file ic400805c_si_002.cif
_cod_data_source_block jp110146
_cod_original_cell_volume 1928.5(10)
_cod_original_sg_symbol_H-M 'P 21/n'
_cod_database_code 4335242

loop_
_symmetry_equiv_pos_as_xyz
'x, y, z'
'-x+1/2, y+1/2, -z+1/2'
'-x, -y, -z'
'x-1/2, -y-1/2, z-1/2'

loop_
_atom_site_label
_atom_site_type_symbol
_atom_site_fract_x
_atom_site_fract_y
_atom_site_fract_z
_atom_site_U_iso_or_equiv
_atom_site_adp_type
_atom_site_occupancy
_atom_site_symmetry_multiplicity
_atom_site_calc_flag
_atom_site_refinement_flags
S1 S 0.74342(5) 0.12699(3) 0.74445(4) 0.02331(18) Uani 1 1 d .
S2 S 0.51343(8) 0.13083(5) 0.85353(6) 0.0435(2) Uani 1 1 d .
S3 S 0.99300(7) 0.14265(5) 0.64773(6) 0.0385(2) Uani 1 1 d .
S4 S 0.25386(8) 0.38333(5) 0.75388(6) 0.0526(3) Uani 1 1 d .
O1 O 0.5907(2) 0.12813(19) 0.71883(18) 0.0869(11) Uani 1 1 d .
O2 O 0.76131(19) 0.12170(11) 0.63854(14) 0.0413(5) Uani 1 1 d .
O3 O 0.8048(3) 0.05311(17) 0.8101(2) 0.0795(8) Uani 1 1 d .
O4 O 0.8053(3) 0.20610(16) 0.8000(2) 0.0795(8) Uani 1 1 d .
O5 O 0.4499(3) 0.04745(16) 0.8383(2) 0.0765(7) Uani 1 1 d .
O6 O 0.4171(3) 0.20108(17) 0.8117(2) 0.0811(8) Uani 1 1 d .
O7 O 1.0528(2) 0.06032(15) 0.68680(18) 0.0592(6) Uani 1 1 d .
O8 O 0.9547(2) 0.15718(19) 0.53500(19) 0.0760(8) Uani 1 1 d .
O9 O 0.2509(5) 0.37101(16) 0.6505(3) 0.1250(16) Uani 1 1 d .
O10 O 0.1434(3) 0.35300(19) 0.7812(3) 0.0956(10) Uani 1 1 d .
N1 N 0.2863(2) 0.11598(12) 0.46537(16) 0.0270(4) Uani 1 1 d .
N2 N 0.1897(2) 0.13084(11) 0.02460(16) 0.0280(4) Uani 1 1 d .
C1 C 0.2957(3) 0.20108(15) 0.5247(2) 0.0363(5) Uani 1 1 d .
H1A H 0.3806 0.2012 0.5912 0.055 Uiso 1 1 calc R
H1B H 0.2127 0.2077 0.5436 0.055 Uiso 1 1 calc R
H1C H 0.2998 0.2498 0.4779 0.055 Uiso 1 1 calc R
C2 C 0.2867(3) 0.04135(15) 0.5388(2) 0.0370(5) Uani 1 1 d .
H2A H 0.2827 -0.0142 0.5007 0.056 Uiso 1 1 calc R
H2B H 0.2048 0.0461 0.5594 0.056 Uiso 1 1 calc R
H2C H 0.3729 0.0434 0.6042 0.056 Uiso 1 1 calc R
C3 C 0.4086(3) 0.10760(16) 0.4327(2) 0.0357(6) Uani 1 1 d .
H3A H 0.4045 0.0511 0.3967 0.054 Uiso 1 1 calc R
H3B H 0.4957 0.1111 0.4973 0.054 Uiso 1 1 calc R
H3C H 0.4067 0.1551 0.3825 0.054 Uiso 1 1 calc R
C4 C 0.1529(3) 0.11481(17) 0.3667(2) 0.0377(6) Uani 1 1 d .
H4A H 0.1515 0.1650 0.3202 0.057 Uiso 1 1 calc R
H4B H 0.0723 0.1183 0.3890 0.057 Uiso 1 1 calc R
H4C H 0.1477 0.0604 0.3262 0.057 Uiso 1 1 calc R
C5 C 0.1764(3) 0.04803(16) -0.0388(2) 0.0377(6) Uani 1 1 d .
H5A H 0.1873 -0.0024 0.0093 0.057 Uiso 1 1 calc R
H5B H 0.2497 0.0464 -0.0694 0.057 Uiso 1 1 calc R
H5C H 0.0837 0.0459 -0.0979 0.057 Uiso 1 1 calc R
C6 C 0.3312(3) 0.13346(16) 0.1161(2) 0.0380(6) Uani 1 1 d .
H6A H 0.3381 0.1862 0.1599 0.057 Uiso 1 1 calc R
H6B H 0.4050 0.1345 0.0861 0.057 Uiso 1 1 calc R
H6C H 0.3427 0.0814 0.1618 0.057 Uiso 1 1 calc R
C7 C 0.1735(3) 0.20816(16) -0.04865(19) 0.0357(5) Uani 1 1 d .
H7A H 0.0803 0.2067 -0.1072 0.054 Uiso 1 1 calc R
H7B H 0.2460 0.2061 -0.0799 0.054 Uiso 1 1 calc R
H7C H 0.1836 0.2623 -0.0067 0.054 Uiso 1 1 calc R
C8 C 0.0774(3) 0.13410(16) 0.0691(2) 0.0391(6) Uani 1 1 d .
H8A H 0.0850 0.1888 0.1096 0.059 Uiso 1 1 calc R
H8B H 0.0874 0.0842 0.1179 0.059 Uiso 1 1 calc R
H8C H -0.0147 0.1314 0.0093 0.059 Uiso 1 1 calc R

loop_
_atom_site_aniso_label
_atom_site_aniso_U_11
_atom_site_aniso_U_22
_atom_site_aniso_U_33
_atom_site_aniso_U_23
_atom_site_aniso_U_13
_atom_site_aniso_U_12
S1 0.0226(3) 0.0212(3) 0.0252(3) 0.00028(19) 0.0079(2) 0.00057(18)
S2 0.0399(4) 0.0524(5) 0.0432(4) -0.0066(3) 0.0213(3) -0.0069(3)
S3 0.0372(4) 0.0360(4) 0.0481(4) -0.0018(3) 0.0227(3) 0.0001(3)
S4 0.0582(5) 0.0433(5) 0.0496(5) 0.0022(3) 0.0125(4) -0.0156(3)
O1 0.0273(11) 0.191(3) 0.0403(12) -0.0059(13) 0.0105(9) -0.0019(13)
O2 0.0388(10) 0.0511(11) 0.0342(10) -0.0028(8) 0.0139(8) 0.0011(8)
O3 0.114(2) 0.0670(16) 0.0766(16) 0.0421(13) 0.0574(15) 0.0456(15)
O4 0.126(2) 0.0555(15) 0.0792(16) -0.0380(13) 0.0637(16) -0.0418(14)
O5 0.0750(16) 0.0511(15) 0.115(2) 0.0037(14) 0.0493(15) -0.0078(12)
O6 0.0988(19) 0.0587(16) 0.111(2) 0.0072(14) 0.0687(17) 0.0230(14)
O7 0.0474(11) 0.0574(14) 0.0751(15) 0.0180(11) 0.0259(10) 0.0137(10)
O8 0.0637(15) 0.111(2) 0.0690(15) 0.0376(15) 0.0431(12) 0.0317(14)
O9 0.257(5) 0.0548(18) 0.083(2) 0.0119(13) 0.086(3) 0.041(2)
O10 0.0525(14) 0.0883(19) 0.125(2) 0.0579(17) 0.0090(15) -0.0045(13)
N1 0.0263(10) 0.0232(9) 0.0300(10) -0.0003(7) 0.0089(8) 0.0019(7)
N2 0.0265(10) 0.0234(10) 0.0302(10) -0.0022(7) 0.0061(8) -0.0028(7)
C1 0.0418(13) 0.0236(12) 0.0422(13) -0.0057(10) 0.0142(11) -0.0019(10)
C2 0.0460(14) 0.0263(12) 0.0391(13) 0.0050(10) 0.0162(11) 0.0004(10)
C3 0.0319(12) 0.0356(13) 0.0417(14) 0.0026(11) 0.0161(11) 0.0030(10)
C4 0.0292(12) 0.0396(14) 0.0370(13) -0.0013(10) 0.0042(10) 0.0011(10)
C5 0.0440(13) 0.0251(12) 0.0412(13) -0.0051(10) 0.0128(11) -0.0029(10)
C6 0.0293(13) 0.0363(14) 0.0381(14) -0.0020(10) 0.0009(11) -0.0003(9)
C7 0.0383(12) 0.0274(12) 0.0379(13) 0.0056(10) 0.0104(10) -0.0006(10)
C8 0.0397(14) 0.0375(15) 0.0416(14) 0.0015(10) 0.0171(11) 0.0002(10)

loop_
_atom_type_symbol
_atom_type_description
_atom_type_scat_dispersion_real
_atom_type_scat_dispersion_imag
_atom_type_scat_source
C C 0.0033 0.0016 'International Tables Vol C Tables 4.2.6.8 and 6.1.1.4'
H H 0.0000 0.0000 'International Tables Vol C Tables 4.2.6.8 and 6.1.1.4'
N N 0.0061 0.0033 'International Tables Vol C Tables 4.2.6.8 and 6.1.1.4'
O O 0.0106 0.0060 'International Tables Vol C Tables 4.2.6.8 and 6.1.1.4'
S S 0.1246 0.1234 'International Tables Vol C Tables 4.2.6.8 and 6.1.1.4'

loop_
_geom_angle_atom_site_label_1
_geom_angle_atom_site_label_2
_geom_angle_atom_site_label_3
_geom_angle
O3 S1 O4 110.2(2)
O3 S1 O1 109.79(16)
O4 S1 O1 109.62(16)
O3 S1 O2 110.69(12)
O4 S1 O2 110.12(12)
O1 S1 O2 106.37(12)
O5 S2 O6 114.09(18)
O5 S2 O1 98.90(14)
O6 S2 O1 96.13(12)
O7 S3 O8 116.00(15)
O7 S3 O2 100.91(10)
O8 S3 O2 95.37(11)
O9 S4 O10 120.0(3)
O9 S4 O6 86.16(13)
O10 S4 O6 93.05(13)
S1 O1 S2 119.19(13)
S1 O2 S3 115.16(10)
S2 O6 S4 167.68(18)
C3 N1 C4 109.9(2)
C3 N1 C2 109.27(18)
C4 N1 C2 109.75(19)
C3 N1 C1 109.52(18)
C4 N1 C1 109.02(18)
C2 N1 C1 109.39(19)
C8 N2 C5 109.49(19)
C8 N2 C7 108.66(19)
C5 N2 C7 109.6(2)
C8 N2 C6 109.7(2)
C5 N2 C6 109.41(18)
C7 N2 C6 109.91(18)
N1 C1 H1A 109.5
N1 C1 H1B 109.5
H1A C1 H1B 109.5
N1 C1 H1C 109.5
H1A C1 H1C 109.5
H1B C1 H1C 109.5
N1 C2 H2A 109.5
N1 C2 H2B 109.5
H2A C2 H2B 109.5
N1 C2 H2C 109.5
H2A C2 H2C 109.5
H2B C2 H2C 109.5
N1 C3 H3A 109.5
N1 C3 H3B 109.5
H3A C3 H3B 109.5
N1 C3 H3C 109.5
H3A C3 H3C 109.5
H3B C3 H3C 109.5
N1 C4 H4A 109.5
N1 C4 H4B 109.5
H4A C4 H4B 109.5
N1 C4 H4C 109.5
H4A C4 H4C 109.5
H4B C4 H4C 109.5
N2 C5 H5A 109.5
N2 C5 H5B 109.5
H5A C5 H5B 109.5
N2 C5 H5C 109.5
H5A C5 H5C 109.5
H5B C5 H5C 109.5
N2 C6 H6A 109.5
N2 C6 H6B 109.5
H6A C6 H6B 109.5
N2 C6 H6C 109.5
H6A C6 H6C 109.5
H6B C6 H6C 109.5
N2 C7 H7A 109.5
N2 C7 H7B 109.5
H7A C7 H7B 109.5
N2 C7 H7C 109.5
H7A C7 H7C 109.5
H7B C7 H7C 109.5
N2 C8 H8A 109.5
N2 C8 H8B 109.5
H8A C8 H8B 109.5
N2 C8 H8C 109.5
H8A C8 H8C 109.5
H8B C8 H8C 109.5

loop_
_geom_bond_atom_site_label_1
_geom_bond_atom_site_label_2
_geom_bond_distance
S1 O3 1.420(2)
S1 O4 1.433(2)
S1 O1 1.474(2)
S1 O2 1.4874(19)
S2 O5 1.410(2)
S2 O6 1.422(3)
S2 O1 2.214(2)
S3 O7 1.409(2)
S3 O8 1.415(2)
S3 O2 2.358(2)
S4 O9 1.374(3)
S4 O10 1.394(3)
S4 O6 3.189(3)
N1 C3 1.481(3)
N1 C4 1.497(3)
N1 C2 1.498(3)
N1 C1 1.503(3)
N2 C8 1.482(4)
N2 C5 1.497(3)
N2 C7 1.498(3)
N2 C6 1.503(3)
C1 H1A 0.9800
C1 H1B 0.9800
C1 H1C 0.9800
C2 H2A 0.9800
C2 H2B 0.9800
C2 H2C 0.9800
C3 H3A 0.9800
C3 H3B 0.9800
C3 H3C 0.9800
C4 H4A 0.9800
C4 H4B 0.9800
C4 H4C 0.9800
C5 H5A 0.9800
C5 H5B 0.9800
C5 H5C 0.9800
C6 H6A 0.9800
C6 H6B 0.9800
C6 H6C 0.9800
C7 H7A 0.9800
C7 H7B 0.9800
C7 H7C 0.9800
C8 H8A 0.9800
C8 H8B 0.9800
C8 H8C 0.9800
